data_7708099
loop_
_publ_author_name
'Kotrle, Kamil'
'Nemec, Ivan'
'Moncol, Jan'
'Cizmar, Erik'
'Herchel, Radovan'

_publ_section_title
;
 3d-4f magnetic exchange interactions and anisotropy in a series of
 heterobimetallic vanadium(IV)-lanthanide(III) Schiff base complexes
;
_journal_name_full 'Dalton Transactions'
_journal_paper_doi 10.1039/D1DT01944A
_journal_year 2021
_chemical_formula_moiety 'C19 H22 Er N5 O15 V'
_chemical_formula_sum 'C19 H22 Er N5 O15 V'
_chemical_formula_weight 778.61
_space_group_crystal_system monoclinic
_space_group_IT_number 14
_space_group_name_Hall '-P 2ybc'
_space_group_name_H-M_alt 'P 1 21/c 1'
_atom_sites_solution_hydrogens mixed
_audit_creation_date 2021-05-28
_audit_creation_method
;
Olex2 1.3
(compiled 2020.11.12 svn.r5f609507 for OlexSys, GUI svn.r6272)
;
_audit_update_record
;
2021-06-13 deposited with the CCDC.	2021-08-23 downloaded from the CCDC.
;
_cell_angle_alpha 90
_cell_angle_beta 93.3123(16)
_cell_angle_gamma 90
_cell_formula_units_Z 4
_cell_length_a 15.7195(3)
_cell_length_b 16.4891(3)
_cell_length_c 10.05652(18)
_cell_measurement_reflns_used 8176
_cell_measurement_temperature 293(2)
_cell_measurement_theta_max 68.1310
_cell_measurement_theta_min 2.6500
_cell_volume 2602.30(8)
_computing_cell_refinement 'CrysAlisPro 1.171.40.82a (Rigaku OD, 2020)'
_computing_data_collection 'CrysAlisPro 1.171.40.82a (Rigaku OD, 2020)'
_computing_data_reduction 'CrysAlisPro 1.171.40.82a (Rigaku OD, 2020)'
_computing_molecular_graphics 'Olex2 1.3 (Dolomanov et al., 2009)'
_computing_publication_material 'Olex2 1.3 (Dolomanov et al., 2009)'
_computing_structure_refinement 'SHELXL 2014/7 (Sheldrick, 2015)'
_diffrn_ambient_temperature 293(2)
_diffrn_detector_area_resol_mean 10.0000
_diffrn_detector_type HyPix3000
_diffrn_measured_fraction_theta_full 0.999
_diffrn_measured_fraction_theta_max 0.993
_diffrn_measurement_details
;
List of Runs (angles in degrees, time in seconds):

  # Type    Start    End  Width  t~exp~   \w     \q     \k     \f   Frames
#--------------------------------------------------------------------------
  1  \w     -8.00  41.00   0.50    0.60    --   44.18 -46.00  -9.00   98
  2  \w      9.00  62.00   0.50    0.60    --   44.18 -54.00 -90.00  106
  3  \w     15.00  40.00   0.50    0.60    --   44.18 -43.00-180.00   50
  4  \w     -9.00  37.00   0.50    0.60    --   44.18 -32.00-180.00   92
  5  \w     86.00 112.00   0.50    2.50    --   95.94  42.00-120.00   52
  6  \w    119.00 162.00   0.50    2.50    --   95.94  42.00-120.00   86
  7  \w     83.00 139.00   0.50    2.50    --   95.94  25.00-120.00  112
  8  \w     65.00 111.00   0.50    0.60    --   44.18 138.00 -60.00   92
  9  \w     68.00  93.00   0.50    0.60    --   44.18 138.00 -30.00   50
 10  \w     66.00 109.00   0.50    0.60    --   44.18 138.00  30.00   86
 11  \w     78.00 152.00   0.50    2.50    --   95.94  46.00 140.00  148
 12  \w     73.00  98.00   0.50    2.50    --   95.94 -96.00 120.00   50
 13  \w     23.00  58.00   0.50    2.50    --   95.94 -96.00 120.00   70
 14  \w     30.00  56.00   0.50    2.50    --   95.94 -50.00 -30.00   52
 15  \w     32.00  83.00   0.50    2.50    --   95.94 -68.00-120.00  102
 16  \w     30.00 110.00   0.50    2.50    --   95.94-117.00 -60.00  160
 17  \w     27.00  86.00   0.50    0.60    --   44.18  46.00 140.00  118
 18  \w    -26.00  29.00   0.50    0.60    --  -42.62  21.00  90.00  110
 19  \w    -27.00  18.00   0.50    0.60    --  -42.62  21.00 -30.00   90
 20  \w    -54.00 -29.00   0.50    2.50    --  -94.38  59.00 -60.00   50
 21  \w    -53.00 -28.00   0.50    2.50    --  -94.38  50.00   0.00   50
 22  \w    -57.00 -32.00   0.50    2.50    --  -94.38  50.00  30.00   50
 23  \w    -69.00 -40.00   0.50    2.50    --  -94.38  59.00  60.00   58
 24  \w    -69.00 -37.00   0.50    2.50    --  -94.38  59.00 120.00   64
 25  \w    -82.00 -26.00   0.50    2.50    --  -94.38  68.00  60.00  112
 26  \w    -43.00 -18.00   0.50    0.60    --  -42.62  46.00 140.00   50
 27  \w    -19.00   7.00   0.50    0.60    --   44.18 -21.00 -30.00   52
 28  \w     -2.00  26.00   0.50    0.60    --   44.18 -21.00 -90.00   56
 29  \w    -90.00 -65.00   0.50    0.60    --  -42.62 -46.00  -9.00   50
 30  \w   -116.00 -81.00   0.50    2.50    --  -94.38 -33.00 -60.00   70
 31  \w   -126.00 -88.50   0.50    2.50    --  -94.38 -46.00  -9.00   75
;
_diffrn_measurement_device 'four-circle diffractometer'
_diffrn_measurement_device_type 'XtaLAB Synergy, Single source at home/near, HyPix3000'
_diffrn_measurement_method '\w scans'
_diffrn_radiation_type CuK\a
_diffrn_radiation_wavelength 1.54184
_diffrn_reflns_av_R_equivalents 0.0282
_diffrn_reflns_av_unetI/netI 0.0237
_diffrn_reflns_Laue_measured_fraction_full 0.999
_diffrn_reflns_Laue_measured_fraction_max 0.993
_diffrn_reflns_limit_h_max 18
_diffrn_reflns_limit_h_min -18
_diffrn_reflns_limit_k_max 19
_diffrn_reflns_limit_k_min -16
_diffrn_reflns_limit_l_max 12
_diffrn_reflns_limit_l_min -11
_diffrn_reflns_number 15025
_diffrn_reflns_point_group_measured_fraction_full 0.999
_diffrn_reflns_point_group_measured_fraction_max 0.993
_diffrn_reflns_theta_full 67.684
_diffrn_reflns_theta_max 68.273
_diffrn_reflns_theta_min 2.816
_exptl_absorpt_coefficient_mu 9.583
_exptl_absorpt_correction_T_max 1.00000
_exptl_absorpt_correction_T_min 0.27459
_exptl_absorpt_correction_type multi-scan
_exptl_absorpt_process_details
;
CrysAlisPro 1.171.40.82a (Rigaku Oxford Diffraction, 2020)
Empirical absorption correction using spherical harmonics,
implemented in SCALE3 ABSPACK scaling algorithm.
;
_exptl_crystal_colour green
_exptl_crystal_density_diffrn 1.987
_exptl_crystal_description prism
_exptl_crystal_F_000 1528
_exptl_crystal_size_max 0.293
_exptl_crystal_size_mid 0.195
_exptl_crystal_size_min 0.100
_refine_diff_density_max 1.255
_refine_diff_density_min -0.818
_refine_diff_density_rms 0.099
_refine_ls_extinction_method none
_refine_ls_goodness_of_fit_ref 1.093
_refine_ls_hydrogen_treatment constr
_refine_ls_matrix_type full
_refine_ls_number_parameters 383
_refine_ls_number_reflns 4732
_refine_ls_number_restraints 13
_refine_ls_restrained_S_all 1.094
_refine_ls_R_factor_all 0.0440
_refine_ls_R_factor_gt 0.0417
_refine_ls_shift/su_max 0.000
_refine_ls_shift/su_mean 0.000
_refine_ls_structure_factor_coef Fsqd
_refine_ls_weighting_details 'w=1/[\s^2^(Fo^2^)+(0.0463P)^2^+7.5952P] where P=(Fo^2^+2Fc^2^)/3'
_refine_ls_weighting_scheme calc
_refine_ls_wR_factor_gt 0.1082
_refine_ls_wR_factor_ref 0.1096
_reflns_Friedel_coverage 0.000
_reflns_number_gt 4419
_reflns_number_total 4732
_reflns_threshold_expression 'I > 2\s(I)'
_cod_data_source_file d1dt01944a2.cif
_cod_data_source_block 4_VEr
_cod_database_code 7708099
_shelx_shelxl_version_number 2014/7
_shelx_space_group_comment
;
The symmetry employed for this shelxl refinement is uniquely defined
by the following loop, which should always be used as a source of
symmetry information in preference to the above space-group names.
They are only intended as comments.
;
_olex2_refinement_description
;
1. Fixed Uiso
 At 1.2 times of:
  All C(H) groups, All C(H,H) groups
 At 1.5 times of:
  All C(H,H,H) groups, All O(H,H) groups
2. Restrained distances
 N4-O15 \\sim N4-O14 \\sim N4-O15A \\sim N4-O14A
 with sigma of 0.02
 N4-O13 \\sim N4-O13B
 with sigma of 0.02
3. Uiso/Uaniso restraints and constraints
O13 \\sim O13B: within 2A with sigma of 0.04 and sigma for terminal atoms of
0.08 within 2A
Uanis(O15) = Uanis(O15A) = Uanis(O14) = Uanis(O14A)
4. Others
 Sof(O14A)=Sof(O15A)=Sof(O13B)=1-FVAR(1)
 Sof(O13)=Sof(O14)=Sof(O15)=FVAR(1)
5.a Rotating group:
 O3(H3A,H3B)
5.b Secondary CH2 refined with riding coordinates:
 C8(H8A,H8B), C9(H9A,H9B), C10(H10A,H10B)
5.c Aromatic/amide H refined with riding coordinates:
 C3(H3), C4(H4), C5(H5), C7(H7), C11(H11), C13(H13), C14(H14), C15(H15)
5.d Idealised Me refined as rotating group:
 C18(H18A,H18B,H18C), C19(H19A,H19B,H19C)
;
_olex2_submission_special_instructions 'No special instructions were received'
_oxdiff_exptl_absorpt_empirical_details
;
Empirical correction (ABSPACK) includes:
- Absorption correction using spherical harmonics
- Frame scaling
;

loop_
_space_group_symop_operation_xyz
'x, y, z'
'-x, y+1/2, -z+1/2'
'-x, -y, -z'
'x, -y-1/2, z-1/2'

loop_
_atom_site_label
_atom_site_type_symbol
_atom_site_fract_x
_atom_site_fract_y
_atom_site_fract_z
_atom_site_U_iso_or_equiv
_atom_site_adp_type
_atom_site_occupancy
_atom_site_site_symmetry_order
_atom_site_calc_flag
_atom_site_refinement_flags_posn
_atom_site_refinement_flags_adp
_atom_site_refinement_flags_occupancy
_atom_site_disorder_assembly
_atom_site_disorder_group
Er1 Er 0.29224(2) 0.47365(2) 0.27709(3) 0.04363(12) Uani 1 1 d . . . . .
V1 V 0.17324(5) 0.57121(5) 0.50438(8) 0.0415(2) Uani 1 1 d . . . . .
O1 O 0.2752(2) 0.58954(19) 0.4023(3) 0.0415(7) Uani 1 1 d . . . . .
O2 O 0.2023(2) 0.4594(2) 0.4501(4) 0.0477(8) Uani 1 1 d . . . . .
O4 O 0.0968(2) 0.5946(3) 0.4016(4) 0.0564(9) Uani 1 1 d . . . . .
O3 O 0.2802(3) 0.5482(3) 0.6669(4) 0.0610(10) Uani 1 1 d . . . . .
H3A H 0.3233 0.5274 0.6317 0.092 Uiso 1 1 d R U . . .
H3B H 0.2642 0.5117 0.7203 0.092 Uiso 1 1 d R U . . .
O5 O 0.3951(2) 0.5822(3) 0.2381(4) 0.0542(9) Uani 1 1 d . . . . .
O6 O 0.2545(3) 0.3330(2) 0.3250(4) 0.0570(9) Uani 1 1 d . . . . .
O7 O 0.1479(3) 0.4599(3) 0.1812(5) 0.0670(11) Uani 1 1 d . . . . .
O8 O 0.2160(3) 0.5674(2) 0.1325(4) 0.0587(10) Uani 1 1 d . . . . .
O9 O 0.0812(3) 0.5587(4) 0.0727(5) 0.0884(16) Uani 1 1 d . . . . .
O10 O 0.3844(3) 0.4481(3) 0.4761(4) 0.0806(14) Uani 1 1 d . . . . .
O11 O 0.4256(3) 0.4056(3) 0.2899(4) 0.0690(12) Uani 1 1 d . . . . .
O12 O 0.5059(4) 0.3880(6) 0.4690(7) 0.155(4) Uani 1 1 d . . . . .
O13 O 0.3179(8) 0.4185(8) 0.0779(8) 0.064(3) Uani 0.668(7) 1 d D U P A 1
O14 O 0.3624(6) 0.4939(6) -0.0773(10) 0.107(2) Uani 0.668(7) 1 d D . P A 1
O14A O 0.3576(13) 0.4962(11) 0.016(2) 0.107(2) Uani 0.332(7) 1 d D . P A 2
O15 O 0.2445(7) 0.4402(6) -0.1112(9) 0.107(2) Uani 0.668(7) 1 d D . P A 1
O15A O 0.3157(14) 0.4178(11) -0.1416(14) 0.107(2) Uani 0.332(7) 1 d D . P A 2
N1 N 0.1840(3) 0.6876(3) 0.5839(4) 0.0455(9) Uani 1 1 d . . . . .
N2 N 0.0987(3) 0.5242(3) 0.6514(4) 0.0506(11) Uani 1 1 d . . . . .
N3 N 0.1451(3) 0.5294(3) 0.1267(5) 0.0584(12) Uani 1 1 d . . . . .
N4 N 0.3089(4) 0.4466(3) -0.0354(5) 0.0619(13) Uani 1 1 d D . . . .
N5 N 0.4411(4) 0.4125(4) 0.4160(6) 0.0817(18) Uani 1 1 d . . . . .
C1 C 0.3160(3) 0.6596(3) 0.3813(5) 0.0398(10) Uani 1 1 d . . . . .
C2 C 0.3807(3) 0.6579(3) 0.2907(5) 0.0474(12) Uani 1 1 d . . . . .
C3 C 0.4247(4) 0.7282(4) 0.2630(6) 0.0631(16) Uani 1 1 d . . . . .
H3 H 0.4673 0.7269 0.2025 0.076 Uiso 1 1 calc R U . . .
C4 C 0.4055(4) 0.7996(4) 0.3247(7) 0.0709(18) Uani 1 1 d . . . . .
H4 H 0.4345 0.8468 0.3045 0.085 Uiso 1 1 calc R U . . .
C5 C 0.3445(4) 0.8019(4) 0.4155(6) 0.0612(15) Uani 1 1 d . . . . .
H5 H 0.3334 0.8505 0.4581 0.073 Uiso 1 1 calc R U . . .
C6 C 0.2980(3) 0.7321(3) 0.4457(5) 0.0457(11) Uani 1 1 d . . . . .
C7 C 0.2353(3) 0.7411(3) 0.5441(5) 0.0474(11) Uani 1 1 d . . . . .
H7 H 0.2319 0.7920 0.5831 0.057 Uiso 1 1 calc R U . . .
C8 C 0.1225(4) 0.7147(4) 0.6806(6) 0.0581(14) Uani 1 1 d . . . . .
H8A H 0.0685 0.7271 0.6332 0.070 Uiso 1 1 calc R U . . .
H8B H 0.1434 0.7640 0.7235 0.070 Uiso 1 1 calc R U . . .
C9 C 0.1081(4) 0.6520(4) 0.7851(6) 0.0607(15) Uani 1 1 d . . . . .
H9A H 0.1630 0.6316 0.8192 0.073 Uiso 1 1 calc R U . . .
H9B H 0.0812 0.6779 0.8584 0.073 Uiso 1 1 calc R U . . .
C10 C 0.0542(4) 0.5815(4) 0.7379(6) 0.0652(16) Uani 1 1 d . . . . .
H10A H 0.0358 0.5523 0.8149 0.078 Uiso 1 1 calc R U . . .
H10B H 0.0037 0.6019 0.6890 0.078 Uiso 1 1 calc R U . . .
C11 C 0.0831(3) 0.4484(4) 0.6655(5) 0.0511(12) Uani 1 1 d . . . . .
H11 H 0.0484 0.4352 0.7341 0.061 Uiso 1 1 calc R U . . .
C12 C 0.1123(3) 0.3809(3) 0.5888(5) 0.0492(12) Uani 1 1 d . . . . .
C13 C 0.0815(4) 0.3037(4) 0.6172(7) 0.0649(16) Uani 1 1 d . . . . .
H13 H 0.0430 0.2979 0.6833 0.078 Uiso 1 1 calc R U . . .
C14 C 0.1065(4) 0.2363(4) 0.5503(8) 0.0746(19) Uani 1 1 d . . . . .
H14 H 0.0844 0.1858 0.5707 0.090 Uiso 1 1 calc R U . . .
C15 C 0.1650(4) 0.2429(4) 0.4519(7) 0.0652(16) Uani 1 1 d . . . . .
H15 H 0.1828 0.1971 0.4073 0.078 Uiso 1 1 calc R U . . .
C16 C 0.1962(4) 0.3186(3) 0.4216(5) 0.0516(12) Uani 1 1 d . . . . .
C17 C 0.1700(3) 0.3887(3) 0.4865(5) 0.0458(11) Uani 1 1 d . . . . .
C18 C 0.4761(4) 0.5718(5) 0.1778(7) 0.078(2) Uani 1 1 d . . . . .
H18A H 0.5217 0.5855 0.2414 0.117 Uiso 1 1 calc R U . . .
H18B H 0.4781 0.6067 0.1016 0.117 Uiso 1 1 calc R U . . .
H18C H 0.4820 0.5164 0.1504 0.117 Uiso 1 1 calc R U . . .
C19 C 0.2957(4) 0.2632(4) 0.2730(7) 0.0699(18) Uani 1 1 d . . . . .
H19A H 0.3397 0.2804 0.2169 0.105 Uiso 1 1 calc R U . . .
H19B H 0.2547 0.2311 0.2221 0.105 Uiso 1 1 calc R U . . .
H19C H 0.3204 0.2314 0.3454 0.105 Uiso 1 1 calc R U . . .
O13B O 0.288(2) 0.4039(19) 0.061(2) 0.090(9) Uani 0.332(7) 1 d D U P A 2

loop_
_atom_site_aniso_label
_atom_site_aniso_U_11
_atom_site_aniso_U_22
_atom_site_aniso_U_33
_atom_site_aniso_U_23
_atom_site_aniso_U_13
_atom_site_aniso_U_12
Er1 0.04621(19) 0.04410(19) 0.04113(18) -0.00243(12) 0.00716(12) 0.00624(12)
V1 0.0421(4) 0.0437(5) 0.0394(4) -0.0010(3) 0.0087(3) -0.0002(3)
O1 0.0444(17) 0.0383(17) 0.0430(17) -0.0023(14) 0.0127(14) 0.0001(14)
O2 0.060(2) 0.0395(18) 0.0456(19) -0.0005(15) 0.0172(16) -0.0028(15)
O4 0.050(2) 0.067(2) 0.051(2) -0.0027(18) 0.0020(16) 0.0054(18)
O3 0.062(2) 0.068(3) 0.053(2) 0.0083(19) 0.0029(18) 0.007(2)
O5 0.0447(19) 0.070(2) 0.050(2) -0.0036(18) 0.0179(16) 0.0012(17)
O6 0.078(3) 0.0397(19) 0.054(2) 0.0003(16) 0.0117(19) 0.0101(18)
O7 0.058(2) 0.070(3) 0.072(3) 0.022(2) -0.006(2) -0.014(2)
O8 0.061(2) 0.052(2) 0.062(2) 0.0149(18) -0.0040(18) -0.0082(18)
O9 0.059(3) 0.123(4) 0.081(3) 0.043(3) -0.013(2) 0.004(3)
O10 0.080(3) 0.106(4) 0.055(2) -0.014(2) -0.009(2) 0.034(3)
O11 0.058(2) 0.087(3) 0.061(3) -0.010(2) 0.0005(19) 0.030(2)
O12 0.117(5) 0.239(9) 0.104(5) -0.024(5) -0.046(4) 0.110(6)
O13 0.093(7) 0.074(6) 0.026(4) -0.004(4) -0.003(4) 0.027(5)
O14 0.126(5) 0.107(4) 0.085(4) 0.030(4) -0.022(4) -0.032(4)
O14A 0.126(5) 0.107(4) 0.085(4) 0.030(4) -0.022(4) -0.032(4)
O15 0.126(5) 0.107(4) 0.085(4) 0.030(4) -0.022(4) -0.032(4)
O15A 0.126(5) 0.107(4) 0.085(4) 0.030(4) -0.022(4) -0.032(4)
N1 0.050(2) 0.045(2) 0.043(2) -0.0052(18) 0.0092(18) 0.0058(19)
N2 0.052(2) 0.059(3) 0.041(2) -0.005(2) 0.0130(19) -0.010(2)
N3 0.057(3) 0.073(3) 0.045(2) 0.012(2) 0.003(2) -0.008(2)
N4 0.081(4) 0.055(3) 0.051(3) -0.009(2) 0.014(3) -0.002(3)
N5 0.075(4) 0.090(4) 0.078(4) -0.011(3) -0.012(3) 0.036(3)
C1 0.038(2) 0.044(3) 0.038(2) 0.003(2) 0.0041(18) -0.0034(19)
C2 0.041(2) 0.059(3) 0.042(3) 0.005(2) 0.006(2) -0.004(2)
C3 0.052(3) 0.080(4) 0.060(3) 0.011(3) 0.017(3) -0.013(3)
C4 0.070(4) 0.066(4) 0.077(4) 0.006(3) 0.014(3) -0.028(3)
C5 0.064(4) 0.052(3) 0.068(4) 0.000(3) 0.005(3) -0.015(3)
C6 0.050(3) 0.042(3) 0.045(3) 0.001(2) 0.002(2) -0.004(2)
C7 0.053(3) 0.040(3) 0.050(3) -0.005(2) 0.005(2) 0.001(2)
C8 0.058(3) 0.060(3) 0.058(3) -0.013(3) 0.017(3) 0.009(3)
C9 0.064(4) 0.069(4) 0.051(3) -0.014(3) 0.020(3) -0.003(3)
C10 0.059(3) 0.082(4) 0.058(3) -0.016(3) 0.028(3) -0.009(3)
C11 0.044(3) 0.069(4) 0.041(3) 0.006(2) 0.003(2) -0.011(2)
C12 0.048(3) 0.053(3) 0.046(3) 0.010(2) 0.000(2) -0.008(2)
C13 0.057(3) 0.062(4) 0.077(4) 0.019(3) 0.007(3) -0.009(3)
C14 0.072(4) 0.050(3) 0.102(5) 0.020(4) 0.005(4) -0.012(3)
C15 0.078(4) 0.039(3) 0.077(4) 0.005(3) 0.000(3) 0.005(3)
C16 0.059(3) 0.046(3) 0.049(3) 0.007(2) -0.003(2) 0.001(2)
C17 0.054(3) 0.040(3) 0.042(3) 0.006(2) 0.000(2) -0.003(2)
C18 0.056(4) 0.105(6) 0.076(4) 0.001(4) 0.036(3) 0.008(4)
C19 0.087(5) 0.052(3) 0.072(4) -0.006(3) 0.014(4) 0.016(3)
O13B 0.14(2) 0.088(14) 0.036(9) -0.001(9) -0.034(10) 0.004(13)

loop_
_atom_type_symbol
_atom_type_description
_atom_type_scat_dispersion_real
_atom_type_scat_dispersion_imag
_atom_type_scat_source
C C 0.0181 0.0091 'International Tables Vol C Tables 4.2.6.8 and 6.1.1.4'
H H 0.0000 0.0000 'International Tables Vol C Tables 4.2.6.8 and 6.1.1.4'
Er Er -9.4367 3.9380 'International Tables Vol C Tables 4.2.6.8 and 6.1.1.4'
N N 0.0311 0.0180 'International Tables Vol C Tables 4.2.6.8 and 6.1.1.4'
O O 0.0492 0.0322 'International Tables Vol C Tables 4.2.6.8 and 6.1.1.4'
V V 0.0687 2.1097 'International Tables Vol C Tables 4.2.6.8 and 6.1.1.4'

loop_
_geom_angle_atom_site_label_1
_geom_angle_atom_site_label_2
_geom_angle_atom_site_label_3
_geom_angle
_geom_angle_site_symmetry_1
_geom_angle_site_symmetry_3
_geom_angle_publ_flag
O1 Er1 O2 65.18(11) . . ?
O1 Er1 O5 65.38(11) . . ?
O1 Er1 O6 129.68(12) . . ?
O1 Er1 O7 99.13(15) . . ?
O1 Er1 O8 74.19(13) . . ?
O1 Er1 O10 77.18(14) . . ?
O1 Er1 O11 119.38(14) . . ?
O1 Er1 N3 84.63(14) . . ?
O1 Er1 N5 98.26(15) . . ?
O1 Er1 O13B 150.5(7) . . ?
O2 Er1 O5 129.01(12) . . ?
O2 Er1 O6 65.83(12) . . ?
O2 Er1 O7 72.03(15) . . ?
O2 Er1 O8 102.48(14) . . ?
O2 Er1 O10 74.06(16) . . ?
O2 Er1 O11 119.09(15) . . ?
O2 Er1 N3 85.38(14) . . ?
O2 Er1 N5 96.63(17) . . ?
O2 Er1 O13B 129.1(6) . . ?
O5 Er1 N3 101.68(13) . . ?
O5 Er1 N5 78.82(17) . . ?
O5 Er1 O13B 100.6(5) . . ?
O6 Er1 O5 152.84(13) . . ?
O6 Er1 N3 102.24(14) . . ?
O6 Er1 N5 76.64(18) . . ?
O6 Er1 O13B 74.7(5) . . ?
O7 Er1 O5 127.87(13) . . ?
O7 Er1 O6 75.99(14) . . ?
O7 Er1 O10 143.93(17) . . ?
O7 Er1 N3 26.40(13) . . ?
O7 Er1 N5 152.63(18) . . ?
O7 Er1 O13B 68.1(8) . . ?
O8 Er1 O5 75.17(13) . . ?
O8 Er1 O6 127.76(14) . . ?
O8 Er1 O7 52.78(13) . . ?
O8 Er1 O10 149.57(16) . . ?
O8 Er1 N3 26.52(13) . . ?
O8 Er1 N5 153.73(18) . . ?
O8 Er1 O13B 77.1(7) . . ?
O10 Er1 O5 83.77(17) . . ?
O10 Er1 O6 79.28(17) . . ?
O10 Er1 N3 156.82(15) . . ?
O10 Er1 N5 26.02(16) . . ?
O10 Er1 O13B 129.1(8) . . ?
O11 Er1 O5 76.45(15) . . ?
O11 Er1 O6 76.40(16) . . ?
O11 Er1 O7 141.30(16) . . ?
O11 Er1 O8 138.33(15) . . ?
O11 Er1 O10 52.62(15) . . ?
O11 Er1 N3 150.51(15) . . ?
O11 Er1 N5 26.60(16) . . ?
O11 Er1 O13B 78.8(8) . . ?
O13 Er1 O1 148.0(3) . . ?
O13 Er1 O2 140.7(3) . . ?
O13 Er1 O5 89.9(3) . . ?
O13 Er1 O6 81.4(3) . . ?
O13 Er1 O7 79.7(3) . . ?
O13 Er1 O8 80.2(3) . . ?
O13 Er1 O10 122.0(3) . . ?
O13 Er1 O11 69.8(3) . . ?
O13 Er1 N3 80.8(3) . . ?
O13 Er1 N5 96.3(3) . . ?
N5 Er1 N3 176.98(16) . . ?
O13B Er1 N3 72.6(8) . . ?
O13B Er1 N5 104.4(8) . . ?
O1 V1 Er1 40.25(9) . . ?
O1 V1 O2 78.03(14) . . ?
O1 V1 O3 79.26(15) . . ?
O1 V1 N1 90.47(15) . . ?
O1 V1 N2 158.39(17) . . ?
O2 V1 Er1 40.44(10) . . ?
O2 V1 O3 82.64(16) . . ?
O2 V1 N1 161.33(17) . . ?
O2 V1 N2 89.82(16) . . ?
O4 V1 Er1 95.80(14) . . ?
O4 V1 O1 103.35(18) . . ?
O4 V1 O2 102.95(19) . . ?
O4 V1 O3 174.17(19) . . ?
O4 V1 N1 93.92(19) . . ?
O4 V1 N2 96.7(2) . . ?
O3 V1 Er1 89.53(11) . . ?
N1 V1 Er1 130.67(12) . . ?
N1 V1 O3 80.79(16) . . ?
N1 V1 N2 96.15(17) . . ?
N2 V1 Er1 130.26(13) . . ?
N2 V1 O3 81.53(17) . . ?
V1 O1 Er1 106.23(14) . . ?
C1 O1 Er1 123.6(3) . . ?
C1 O1 V1 128.4(3) . . ?
V1 O2 Er1 105.80(14) . . ?
C17 O2 Er1 123.7(3) . . ?
C17 O2 V1 129.8(3) . . ?
V1 O3 H3A 109.6 . . ?
V1 O3 H3B 109.4 . . ?
H3A O3 H3B 104.3 . . ?
C2 O5 Er1 118.2(3) . . ?
C2 O5 C18 115.8(5) . . ?
C18 O5 Er1 125.6(4) . . ?
C16 O6 Er1 118.4(3) . . ?
C16 O6 C19 116.5(4) . . ?
C19 O6 Er1 124.7(4) . . ?
N3 O7 Er1 95.5(3) . . ?
N3 O8 Er1 96.6(3) . . ?
N5 O10 Er1 95.2(4) . . ?
N5 O11 Er1 97.3(3) . . ?
N4 O13 Er1 130.8(9) . . ?
C7 N1 V1 123.8(3) . . ?
C7 N1 C8 116.6(4) . . ?
C8 N1 V1 119.2(4) . . ?
C10 N2 V1 118.7(4) . . ?
C11 N2 V1 124.0(4) . . ?
C11 N2 C10 117.1(5) . . ?
O7 N3 Er1 58.1(3) . . ?
O7 N3 O8 114.5(5) . . ?
O8 N3 Er1 56.9(3) . . ?
O9 N3 Er1 173.4(5) . . ?
O9 N3 O7 124.0(5) . . ?
O9 N3 O8 121.4(5) . . ?
O13 N4 O14 120.5(9) . . ?
O13 N4 O15 125.8(8) . . ?
O14A N4 O13B 103.7(15) . . ?
O15 N4 O14 113.1(7) . . ?
O15A N4 O14A 124.7(15) . . ?
O15A N4 O13B 120.8(18) . . ?
O10 N5 Er1 58.8(3) . . ?
O10 N5 O11 114.9(5) . . ?
O11 N5 Er1 56.1(3) . . ?
O12 N5 Er1 176.7(7) . . ?
O12 N5 O10 123.8(7) . . ?
O12 N5 O11 121.3(6) . . ?
O1 C1 C2 117.0(4) . . ?
O1 C1 C6 123.5(4) . . ?
C6 C1 C2 119.4(5) . . ?
O5 C2 C1 114.1(4) . . ?
O5 C2 C3 125.7(5) . . ?
C3 C2 C1 120.2(5) . . ?
C2 C3 H3 120.0 . . ?
C4 C3 C2 120.0(5) . . ?
C4 C3 H3 120.0 . . ?
C3 C4 H4 119.7 . . ?
C5 C4 C3 120.6(6) . . ?
C5 C4 H4 119.7 . . ?
C4 C5 H5 119.4 . . ?
C4 C5 C6 121.1(6) . . ?
C6 C5 H5 119.4 . . ?
C1 C6 C5 118.6(5) . . ?
C1 C6 C7 124.7(5) . . ?
C5 C6 C7 116.7(5) . . ?
N1 C7 C6 127.9(5) . . ?
N1 C7 H7 116.1 . . ?
C6 C7 H7 116.1 . . ?
N1 C8 H8A 109.1 . . ?
N1 C8 H8B 109.1 . . ?
N1 C8 C9 112.5(5) . . ?
H8A C8 H8B 107.8 . . ?
C9 C8 H8A 109.1 . . ?
C9 C8 H8B 109.1 . . ?
C8 C9 H9A 108.6 . . ?
C8 C9 H9B 108.6 . . ?
H9A C9 H9B 107.6 . . ?
C10 C9 C8 114.7(5) . . ?
C10 C9 H9A 108.6 . . ?
C10 C9 H9B 108.6 . . ?
N2 C10 C9 113.7(5) . . ?
N2 C10 H10A 108.8 . . ?
N2 C10 H10B 108.8 . . ?
C9 C10 H10A 108.8 . . ?
C9 C10 H10B 108.8 . . ?
H10A C10 H10B 107.7 . . ?
N2 C11 H11 115.7 . . ?
N2 C11 C12 128.6(5) . . ?
C12 C11 H11 115.7 . . ?
C13 C12 C11 118.0(5) . . ?
C13 C12 C17 118.4(6) . . ?
C17 C12 C11 123.7(5) . . ?
C12 C13 H13 119.1 . . ?
C14 C13 C12 121.8(6) . . ?
C14 C13 H13 119.1 . . ?
C13 C14 H14 119.8 . . ?
C13 C14 C15 120.4(6) . . ?
C15 C14 H14 119.8 . . ?
C14 C15 H15 120.5 . . ?
C16 C15 C14 119.0(6) . . ?
C16 C15 H15 120.5 . . ?
O6 C16 C17 114.0(5) . . ?
C15 C16 O6 124.3(5) . . ?
C15 C16 C17 121.7(5) . . ?
O2 C17 C12 123.4(5) . . ?
O2 C17 C16 117.8(5) . . ?
C16 C17 C12 118.8(5) . . ?
O5 C18 H18A 109.5 . . ?
O5 C18 H18B 109.5 . . ?
O5 C18 H18C 109.5 . . ?
H18A C18 H18B 109.5 . . ?
H18A C18 H18C 109.5 . . ?
H18B C18 H18C 109.5 . . ?
O6 C19 H19A 109.5 . . ?
O6 C19 H19B 109.5 . . ?
O6 C19 H19C 109.5 . . ?
H19A C19 H19B 109.5 . . ?
H19A C19 H19C 109.5 . . ?
H19B C19 H19C 109.5 . . ?
N4 O13B Er1 115.0(18) . . ?

loop_
_geom_bond_atom_site_label_1
_geom_bond_atom_site_label_2
_geom_bond_distance
_geom_bond_site_symmetry_2
_geom_bond_publ_flag
Er1 O1 2.312(3) . ?
Er1 O2 2.316(3) . ?
Er1 O5 2.459(4) . ?
Er1 O6 2.448(4) . ?
Er1 O7 2.424(4) . ?
Er1 O8 2.396(4) . ?
Er1 O10 2.439(4) . ?
Er1 O11 2.375(4) . ?
Er1 O13 2.257(10) . ?
Er1 N3 2.842(5) . ?
Er1 N5 2.839(5) . ?
Er1 O13B 2.46(3) . ?
V1 O1 1.976(3) . ?
V1 O2 1.984(3) . ?
V1 O4 1.587(4) . ?
V1 O3 2.307(4) . ?
V1 N1 2.082(4) . ?
V1 N2 2.088(4) . ?
O1 C1 1.344(6) . ?
O2 C17 1.331(6) . ?
O3 H3A 0.8544 . ?
O3 H3B 0.8544 . ?
O5 C2 1.380(7) . ?
O5 C18 1.451(6) . ?
O6 C16 1.394(7) . ?
O6 C19 1.434(7) . ?
O7 N3 1.270(6) . ?
O8 N3 1.278(6) . ?
O9 N3 1.214(7) . ?
O10 N5 1.251(7) . ?
O11 N5 1.282(7) . ?
O12 N5 1.193(7) . ?
O13 N4 1.230(9) . ?
O14 N4 1.239(9) . ?
O14A N4 1.216(13) . ?
O15 N4 1.235(9) . ?
O15A N4 1.180(14) . ?
N1 C7 1.274(7) . ?
N1 C8 1.480(6) . ?
N2 C10 1.487(7) . ?
N2 C11 1.283(7) . ?
N4 O13B 1.254(16) . ?
C1 C2 1.405(7) . ?
C1 C6 1.396(7) . ?
C2 C3 1.386(8) . ?
C3 H3 0.9300 . ?
C3 C4 1.373(10) . ?
C4 H4 0.9300 . ?
C4 C5 1.362(9) . ?
C5 H5 0.9300 . ?
C5 C6 1.406(7) . ?
C6 C7 1.444(7) . ?
C7 H7 0.9300 . ?
C8 H8A 0.9700 . ?
C8 H8B 0.9700 . ?
C8 C9 1.501(9) . ?
C9 H9A 0.9700 . ?
C9 H9B 0.9700 . ?
C9 C10 1.499(9) . ?
C10 H10A 0.9700 . ?
C10 H10B 0.9700 . ?
C11 H11 0.9300 . ?
C11 C12 1.443(8) . ?
C12 C13 1.397(8) . ?
C12 C17 1.416(7) . ?
C13 H13 0.9300 . ?
C13 C14 1.368(10) . ?
C14 H14 0.9300 . ?
C14 C15 1.393(10) . ?
C15 H15 0.9300 . ?
C15 C16 1.381(8) . ?
C16 C17 1.401(8) . ?
C18 H18A 0.9600 . ?
C18 H18B 0.9600 . ?
C18 H18C 0.9600 . ?
C19 H19A 0.9600 . ?
C19 H19B 0.9600 . ?
C19 H19C 0.9600 . ?

loop_
_geom_torsion_atom_site_label_1
_geom_torsion_atom_site_label_2
_geom_torsion_atom_site_label_3
_geom_torsion_atom_site_label_4
_geom_torsion
_geom_torsion_site_symmetry_1
_geom_torsion_site_symmetry_2
_geom_torsion_site_symmetry_3
_geom_torsion_site_symmetry_4
_geom_torsion_publ_flag
Er1 O1 C1 C2 -9.1(6) . . . . ?
Er1 O1 C1 C6 171.8(4) . . . . ?
Er1 O2 C17 C12 -177.3(4) . . . . ?
Er1 O2 C17 C16 4.1(6) . . . . ?
Er1 O5 C2 C1 10.9(6) . . . . ?
Er1 O5 C2 C3 -170.2(5) . . . . ?
Er1 O6 C16 C15 175.4(5) . . . . ?
Er1 O6 C16 C17 -3.9(6) . . . . ?
Er1 O7 N3 O8 7.5(5) . . . . ?
Er1 O7 N3 O9 -172.6(6) . . . . ?
Er1 O8 N3 O7 -7.6(5) . . . . ?
Er1 O8 N3 O9 172.5(5) . . . . ?
Er1 O10 N5 O11 -0.8(7) . . . . ?
Er1 O10 N5 O12 177.5(9) . . . . ?
Er1 O11 N5 O10 0.8(7) . . . . ?
Er1 O11 N5 O12 -177.5(8) . . . . ?
Er1 O13 N4 O14 79.1(14) . . . . ?
Er1 O13 N4 O15 -91.7(14) . . . . ?
V1 O1 C1 C2 -172.1(3) . . . . ?
V1 O1 C1 C6 8.9(7) . . . . ?
V1 O2 C17 C12 -8.1(7) . . . . ?
V1 O2 C17 C16 173.3(4) . . . . ?
V1 N1 C7 C6 -4.0(8) . . . . ?
V1 N1 C8 C9 45.5(6) . . . . ?
V1 N2 C10 C9 -43.1(7) . . . . ?
V1 N2 C11 C12 0.8(8) . . . . ?
O1 C1 C2 O5 -1.9(6) . . . . ?
O1 C1 C2 C3 179.2(5) . . . . ?
O1 C1 C6 C5 -179.7(5) . . . . ?
O1 C1 C6 C7 1.3(8) . . . . ?
O5 C2 C3 C4 -178.3(6) . . . . ?
O6 C16 C17 O2 0.1(7) . . . . ?
O6 C16 C17 C12 -178.5(4) . . . . ?
O14A N4 O13B Er1 28(2) . . . . ?
O15A N4 O13B Er1 173.9(15) . . . . ?
N1 C8 C9 C10 -74.6(7) . . . . ?
N2 C11 C12 C13 -175.5(6) . . . . ?
N2 C11 C12 C17 4.4(9) . . . . ?
C1 C2 C3 C4 0.5(9) . . . . ?
C1 C6 C7 N1 -3.6(9) . . . . ?
C2 C1 C6 C5 1.3(8) . . . . ?
C2 C1 C6 C7 -177.7(5) . . . . ?
C2 C3 C4 C5 1.3(10) . . . . ?
C3 C4 C5 C6 -1.7(11) . . . . ?
C4 C5 C6 C1 0.4(9) . . . . ?
C4 C5 C6 C7 179.5(6) . . . . ?
C5 C6 C7 N1 177.4(6) . . . . ?
C6 C1 C2 O5 177.2(4) . . . . ?
C6 C1 C2 C3 -1.7(8) . . . . ?
C7 N1 C8 C9 -141.7(5) . . . . ?
C8 N1 C7 C6 -176.4(5) . . . . ?
C8 C9 C10 N2 73.6(7) . . . . ?
C10 N2 C11 C12 175.0(5) . . . . ?
C11 N2 C10 C9 142.4(6) . . . . ?
C11 C12 C13 C14 -179.3(6) . . . . ?
C11 C12 C17 O2 -0.7(8) . . . . ?
C11 C12 C17 C16 177.8(5) . . . . ?
C12 C13 C14 C15 0.8(11) . . . . ?
C13 C12 C17 O2 179.1(5) . . . . ?
C13 C12 C17 C16 -2.3(8) . . . . ?
C13 C14 C15 C16 -1.0(10) . . . . ?
C14 C15 C16 O6 -179.8(6) . . . . ?
C14 C15 C16 C17 -0.5(9) . . . . ?
C15 C16 C17 O2 -179.2(5) . . . . ?
C15 C16 C17 C12 2.2(8) . . . . ?
C17 C12 C13 C14 0.9(9) . . . . ?
C18 O5 C2 C1 -161.9(5) . . . . ?
C18 O5 C2 C3 17.0(8) . . . . ?
C19 O6 C16 C15 -12.0(8) . . . . ?
C19 O6 C16 C17 168.7(5) . . . . ?
